data_1510142
loop_
_publ_author_name
'King, H.W.'
'Farrar, R.A.'

_publ_section_title
;
 Axial ratios and solubility limits of H.C.P. eta phases in the systems Cd
 - Au, Cd - Li, and Zn - Li
;
_journal_name_full Metallography
_journal_page_first 79
_journal_page_last 90
_journal_paper_doi 10.1016/0026-0800(68)90018-9
_journal_volume 1
_journal_year 1968
_chemical_formula_sum 'Au0.06 Cd1.94'
_chemical_name_systematic '(Au3 Cd97)0.02'
_space_group_IT_number 194
_symmetry_space_group_name_Hall '-P 6c 2c'
_symmetry_space_group_name_H-M 'P 63/m m c'
_cell_angle_alpha 90
_cell_angle_beta 90
_cell_angle_gamma 120
_cell_formula_units_Z 1
_cell_length_a 2.9811
_cell_length_b 2.9811
_cell_length_c 5.5389
_cell_volume 42.629
_citation_journal_id_ASTM MEIJAP
_cod_data_source_file gold_2.cif
_cod_data_source_block Au0.06Cd1.94
_cod_original_cell_volume 42.62921
_cod_database_code 1510142

loop_
_symmetry_equiv_pos_as_xyz
x,y,z
x-y,x,z+1/2
-y,x-y,z
-x,-y,z+1/2
-x+y,-x,z
y,-x+y,z+1/2
-y,-x,-z+1/2
x-y,-y,-z
x,x-y,-z+1/2
y,x,-z
-x+y,y,-z+1/2
-x,-x+y,-z
-x,-y,-z
-x+y,-x,-z-1/2
y,-x+y,-z
x,y,-z-1/2
x-y,x,-z
-y,x-y,-z-1/2
y,x,z-1/2
-x+y,y,z
-x,-x+y,z-1/2
-y,-x,z
x-y,-y,z-1/2
x,x-y,z

loop_
_atom_site_label
_atom_site_type_symbol
_atom_site_fract_x
_atom_site_fract_y
_atom_site_fract_z
_atom_site_occupancy
_atom_site_U_iso_or_equiv
Au1 Au 0.3333 0.6667 0.25 0.03 0.0
Cd1 Cd 0.3333 0.6667 0.25 0.97 0.0
